data_4337779
loop_
_publ_author_name
'Wu, Shu-Qi'
'Wang, Yi-Tong'
'Cui, Ai-Li'
'Kou, Hui-Zhong'

_publ_section_title
;
 Toward Higher Nuclearity: Tetranuclear Cobalt(II) Metallogrid Exhibiting
 Spin Crossover.
;
_journal_issue 5
_journal_name_full 'Inorganic chemistry'
_journal_page_first 2613
_journal_page_last 2618
_journal_paper_doi 10.1021/ic402971a
_journal_volume 53
_journal_year 2014
_chemical_formula_sum 'C74 H94 Br8 Cl4 Co4 N32 O31'
_chemical_formula_weight 2944.61
_chemical_name_systematic
; 
 ? 
;
_space_group_IT_number 137
_symmetry_cell_setting tetragonal
_symmetry_space_group_name_Hall '-P 4ac 2a'
_symmetry_space_group_name_H-M 'P 42/n m c :2'
_atom_sites_solution_hydrogens geom
_atom_sites_solution_primary direct
_atom_sites_solution_secondary difmap
_audit_creation_method SHELXL-97
_cell_angle_alpha 90.00
_cell_angle_beta 90.00
_cell_angle_gamma 90.00
_cell_formula_units_Z 2
_cell_length_a 22.639(3)
_cell_length_b 22.639(3)
_cell_length_c 12.961(3)
_cell_measurement_reflns_used 14834
_cell_measurement_temperature 153(2)
_cell_measurement_theta_max 27.5269
_cell_measurement_theta_min 3.1238
_cell_volume 6643(2)
_computing_cell_refinement 'CrystalClear (Rigaku Inc., 2008)'
_computing_data_collection 'CrystalClear (Rigaku Inc., 2008)'
_computing_data_reduction 'CrystalClear (Rigaku Inc., 2008)'
_computing_molecular_graphics 'SHELXTL (Sheldrick, 1990)'
_computing_publication_material SHELXTL
_computing_structure_refinement 'SHELXL-97 (Sheldrick, 1997)'
_computing_structure_solution 'SHELXS-97 (Sheldrick, 1990)'
_diffrn_ambient_temperature 153(2)
_diffrn_measured_fraction_theta_full 0.998
_diffrn_measured_fraction_theta_max 0.998
_diffrn_measurement_device_type 'Saturn724+ (2x2 bin mode)'
_diffrn_measurement_method dtprofit.ref
_diffrn_radiation_monochromator 'Graphite Monochromator'
_diffrn_radiation_source 'Rotating Anode'
_diffrn_radiation_type 'Mo K\a'
_diffrn_radiation_wavelength 0.71073
_diffrn_reflns_av_R_equivalents 0.0584
_diffrn_reflns_av_sigmaI/netI 0.0244
_diffrn_reflns_limit_h_max 20
_diffrn_reflns_limit_h_min -27
_diffrn_reflns_limit_k_max 27
_diffrn_reflns_limit_k_min -27
_diffrn_reflns_limit_l_max 15
_diffrn_reflns_limit_l_min -15
_diffrn_reflns_number 46137
_diffrn_reflns_theta_full 25.99
_diffrn_reflns_theta_max 25.99
_diffrn_reflns_theta_min 3.12
_exptl_absorpt_coefficient_mu 3.050
_exptl_absorpt_correction_T_max 1.0000
_exptl_absorpt_correction_T_min 0.8428
_exptl_absorpt_correction_type multi-scan
_exptl_absorpt_process_details 'Higashi, T. (1995)'
_exptl_crystal_colour 'dark brown'
_exptl_crystal_density_diffrn 1.472
_exptl_crystal_density_method 'not measured'
_exptl_crystal_description block
_exptl_crystal_F_000 2932
_exptl_crystal_size_max 0.185
_exptl_crystal_size_mid 0.175
_exptl_crystal_size_min 0.161
_refine_diff_density_max 1.005
_refine_diff_density_min -0.429
_refine_diff_density_rms 0.104
_refine_ls_extinction_method none
_refine_ls_goodness_of_fit_ref 1.134
_refine_ls_hydrogen_treatment mixed
_refine_ls_matrix_type full
_refine_ls_number_parameters 153
_refine_ls_number_reflns 3438
_refine_ls_number_restraints 6
_refine_ls_restrained_S_all 1.138
_refine_ls_R_factor_all 0.1164
_refine_ls_R_factor_gt 0.0871
_refine_ls_shift/su_max 0.001
_refine_ls_shift/su_mean 0.000
_refine_ls_structure_factor_coef Fsqd
_refine_ls_weighting_details 'calc w=1/[\s^2^(Fo^2^)+(0.1300P)^2^+10.5810P] where P=(Fo^2^+2Fc^2^)/3'
_refine_ls_weighting_scheme calc
_refine_ls_wR_factor_gt 0.2390
_refine_ls_wR_factor_ref 0.2623
_reflns_number_gt 2657
_reflns_number_total 3438
_reflns_threshold_expression >2sigma(I)
_cod_data_source_file ic402971a_si_002.cif
_cod_data_source_block 3@153K
_cod_depositor_comments
;
The following automatic conversions were performed:

'_exptl_absorpt_correction_type' value 'Multi-scan' changed to
'multi-scan' according to
/usr/data/users/saulius/crontab/automatic-downloads/current/ACS/lib/dictionaries/cif_core.dic
dictionary named 'cif_core.dic' version 2.4.2 from 2011-04-26.

Automatic conversion script
Id: cif_fix_values 2281 2013-09-26 08:29:07Z andrius 
;
_cod_original_cell_volume 6642.8(19)
_cod_original_sg_symbol_H-M P4(2)/nmc
_cod_database_code 4337779

loop_
_symmetry_equiv_pos_as_xyz
'x, y, z'
'-x+1/2, -y+1/2, z'
'-y+1/2, x, z+1/2'
'y, -x+1/2, z+1/2'
'-x, y+1/2, -z'
'x+1/2, -y, -z'
'y+1/2, x+1/2, -z+1/2'
'-y, -x, -z+1/2'
'-x, -y, -z'
'x-1/2, y-1/2, -z'
'y-1/2, -x, -z-1/2'
'-y, x-1/2, -z-1/2'
'x, -y-1/2, z'
'-x-1/2, y, z'
'-y-1/2, -x-1/2, z-1/2'
'y, x, z-1/2'

loop_
_atom_site_label
_atom_site_type_symbol
_atom_site_fract_x
_atom_site_fract_y
_atom_site_fract_z
_atom_site_U_iso_or_equiv
_atom_site_adp_type
_atom_site_occupancy
_atom_site_symmetry_multiplicity
_atom_site_calc_flag
_atom_site_refinement_flags
Co1 Co 0.38637(3) 0.61363(3) 0.2500 0.0552(4) Uani 1 2 d S
Br1 Br 0.50028(4) 0.56673(5) 0.07056(8) 0.1072(5) Uani 1 1 d .
Cl1 Cl 0.5711(4) 0.7500 -0.3608(5) 0.171(3) Uani 1 2 d S
C1 C 0.5250(3) 0.5963(3) 0.1998(6) 0.0760(19) Uani 1 1 d .
C2 C 0.5842(4) 0.5984(4) 0.2219(8) 0.093(2) Uani 1 1 d .
H2A H 0.6115 0.5836 0.1750 0.112 Uiso 1 1 calc R
C3 C 0.6024(4) 0.6216(5) 0.3099(9) 0.109(3) Uani 1 1 d .
H3A H 0.6426 0.6243 0.3240 0.131 Uiso 1 1 calc R
C4 C 0.5613(3) 0.6418(4) 0.3815(8) 0.093(2) Uani 1 1 d .
H4 H 0.5730 0.6576 0.4446 0.111 Uiso 1 1 calc R
C5 C 0.5009(3) 0.6374(3) 0.3542(6) 0.0729(19) Uani 1 1 d .
C6 C 0.4548(3) 0.6562(3) 0.4249(5) 0.0616(16) Uani 1 1 d .
H6A H 0.4633 0.6740 0.4878 0.074 Uiso 1 1 calc R
C7 C 0.3021(3) 0.6496(3) 0.4114(5) 0.0606(15) Uani 1 1 d .
C8 C 0.2500 0.6642(4) 0.4580(7) 0.066(2) Uani 1 2 d S
H8A H 0.2500 0.6840 0.5208 0.079 Uiso 1 2 calc SR
C9 C 0.2500 0.6063(4) 0.2786(7) 0.054(2) Uani 1 2 d S
H9A H 0.2500 0.5858 0.2164 0.065 Uiso 1 2 calc SR
N1 N 0.4016(2) 0.6466(2) 0.3949(4) 0.0611(13) Uani 1 1 d .
N2 N 0.3550(2) 0.6627(3) 0.4534(4) 0.0661(14) Uani 1 1 d .
H2B H 0.3587 0.6797 0.5123 0.079 Uiso 0.50 1 calc PR
N3 N 0.3022(2) 0.6196(2) 0.3190(4) 0.0569(12) Uani 1 1 d .
N4 N 0.4831(2) 0.6142(2) 0.2633(4) 0.0621(13) Uani 1 1 d .
O1 O 0.5356(9) 0.7050(6) -0.3805(15) 0.328(11) Uani 1 1 d .
O2 O 0.5904(8) 0.7500 -0.2596(9) 0.171(5) Uani 1 2 d S
O3 O 0.6152(11) 0.7500 -0.421(3) 0.47(3) Uani 1 2 d SU

loop_
_atom_site_aniso_label
_atom_site_aniso_U_11
_atom_site_aniso_U_22
_atom_site_aniso_U_33
_atom_site_aniso_U_23
_atom_site_aniso_U_13
_atom_site_aniso_U_12
Co1 0.0498(5) 0.0498(5) 0.0659(7) -0.0050(4) -0.0050(4) -0.0005(5)
Br1 0.0756(6) 0.1294(9) 0.1166(8) -0.0481(6) 0.0208(5) -0.0133(5)
Cl1 0.287(8) 0.0586(19) 0.168(4) 0.000 -0.103(5) 0.000
C1 0.073(5) 0.068(4) 0.088(5) -0.007(4) -0.009(4) -0.003(4)
C2 0.066(5) 0.094(6) 0.119(7) -0.014(5) 0.023(5) 0.003(4)
C3 0.062(5) 0.119(8) 0.146(9) -0.007(7) -0.004(6) -0.001(5)
C4 0.054(4) 0.100(6) 0.123(7) 0.001(5) -0.011(4) -0.011(4)
C5 0.058(4) 0.063(4) 0.098(5) 0.005(4) -0.008(4) -0.006(3)
C6 0.058(4) 0.067(4) 0.060(4) -0.004(3) -0.008(3) -0.005(3)
C7 0.064(4) 0.059(4) 0.059(4) 0.000(3) -0.004(3) -0.002(3)
C8 0.063(6) 0.078(6) 0.056(5) -0.013(5) 0.000 0.000
C9 0.046(4) 0.054(5) 0.062(5) -0.006(4) 0.000 0.000
N1 0.056(3) 0.047(3) 0.080(3) -0.001(3) -0.001(3) -0.008(2)
N2 0.059(3) 0.075(4) 0.064(3) -0.004(3) -0.005(3) -0.005(3)
N3 0.050(3) 0.050(3) 0.070(3) -0.005(2) -0.001(2) -0.002(2)
N4 0.057(3) 0.052(3) 0.077(4) -0.013(3) 0.000(3) -0.001(2)
O1 0.37(2) 0.192(11) 0.42(2) -0.154(13) -0.23(2) 0.026(12)
O2 0.262(16) 0.137(10) 0.113(8) 0.000 -0.076(9) 0.000
O3 0.142(18) 0.91(8) 0.36(4) 0.000 0.03(2) 0.000

loop_
_atom_type_symbol
_atom_type_description
_atom_type_scat_dispersion_real
_atom_type_scat_dispersion_imag
_atom_type_scat_source
C C 0.0033 0.0016 'International Tables Vol C Tables 4.2.6.8 and 6.1.1.4'
H H 0.0000 0.0000 'International Tables Vol C Tables 4.2.6.8 and 6.1.1.4'
N N 0.0061 0.0033 'International Tables Vol C Tables 4.2.6.8 and 6.1.1.4'
O O 0.0106 0.0060 'International Tables Vol C Tables 4.2.6.8 and 6.1.1.4'
Cl Cl 0.1484 0.1585 'International Tables Vol C Tables 4.2.6.8 and 6.1.1.4'
Co Co 0.3494 0.9721 'International Tables Vol C Tables 4.2.6.8 and 6.1.1.4'
Br Br -0.2901 2.4595 'International Tables Vol C Tables 4.2.6.8 and 6.1.1.4'

loop_
_geom_angle_atom_site_label_1
_geom_angle_atom_site_label_2
_geom_angle_atom_site_label_3
_geom_angle
_geom_angle_site_symmetry_1
_geom_angle_site_symmetry_3
N1 Co1 N1 164.1(3) 8_665 .
N1 Co1 N3 75.0(2) 8_665 8_665
N1 Co1 N3 94.0(2) . 8_665
N1 Co1 N3 94.0(2) 8_665 .
N1 Co1 N3 75.0(2) . .
N3 Co1 N3 93.7(3) 8_665 .
N1 Co1 N4 115.8(2) 8_665 .
N1 Co1 N4 76.0(2) . .
N3 Co1 N4 95.25(19) 8_665 .
N3 Co1 N4 150.1(2) . .
N1 Co1 N4 76.0(2) 8_665 8_665
N1 Co1 N4 115.8(2) . 8_665
N3 Co1 N4 150.1(2) 8_665 8_665
N3 Co1 N4 95.25(19) . 8_665
N4 Co1 N4 91.0(3) . 8_665
O3 Cl1 O1 111.1(12) . 13_575
O3 Cl1 O1 111.1(12) . .
O1 Cl1 O1 100.8(15) 13_575 .
O3 Cl1 O2 109.4(18) . .
O1 Cl1 O2 112.1(10) 13_575 .
O1 Cl1 O2 112.1(10) . .
N4 C1 C2 124.2(8) . .
N4 C1 Br1 116.7(6) . .
C2 C1 Br1 119.1(7) . .
C3 C2 C1 119.9(8) . .
C3 C2 H2A 120.0 . .
C1 C2 H2A 120.0 . .
C2 C3 C4 119.9(8) . .
C2 C3 H3A 120.1 . .
C4 C3 H3A 120.1 . .
C3 C4 C5 117.1(9) . .
C3 C4 H4 121.5 . .
C5 C4 H4 121.5 . .
N4 C5 C4 122.3(8) . .
N4 C5 C6 116.7(6) . .
C4 C5 C6 121.0(7) . .
N1 C6 C5 115.7(6) . .
N1 C6 H6A 122.1 . .
C5 C6 H6A 122.1 . .
N2 C7 C8 122.4(6) . .
N2 C7 N3 117.2(6) . .
C8 C7 N3 120.4(6) . .
C7 C8 C7 119.4(9) 14_655 .
C7 C8 H8A 120.3 14_655 .
C7 C8 H8A 120.3 . .
N3 C9 N3 125.9(8) . 14_655
N3 C9 H9A 117.1 . .
N3 C9 H9A 117.1 14_655 .
C6 N1 N2 121.3(6) . .
C6 N1 Co1 119.8(5) . .
N2 N1 Co1 118.7(4) . .
C7 N2 N1 114.2(5) . .
C7 N2 H2B 122.9 . .
N1 N2 H2B 122.9 . .
C9 N3 C7 116.9(6) . .
C9 N3 Co1 128.5(5) . .
C7 N3 Co1 113.8(4) . .
C1 N4 C5 116.6(6) . .
C1 N4 Co1 131.8(5) . .
C5 N4 Co1 111.6(4) . .

loop_
_geom_bond_atom_site_label_1
_geom_bond_atom_site_label_2
_geom_bond_distance
_geom_bond_site_symmetry_2
Co1 N1 2.051(6) 8_665
Co1 N1 2.051(6) .
Co1 N3 2.109(5) 8_665
Co1 N3 2.109(5) .
Co1 N4 2.196(5) .
Co1 N4 2.196(5) 8_665
Br1 C1 1.889(8) .
Cl1 O3 1.27(3) .
Cl1 O1 1.323(15) 13_575
Cl1 O1 1.323(15) .
Cl1 O2 1.383(11) .
C1 N4 1.319(9) .
C1 C2 1.372(11) .
C2 C3 1.321(13) .
C2 H2A 0.9300 .
C3 C4 1.392(13) .
C3 H3A 0.9300 .
C4 C5 1.416(10) .
C4 H4 0.9300 .
C5 N4 1.352(9) .
C5 C6 1.453(10) .
C6 N1 1.283(8) .
C6 H6A 0.9300 .
C7 N2 1.349(8) .
C7 C8 1.365(8) .
C7 N3 1.377(8) .
C8 C7 1.365(8) 14_655
C8 H8A 0.9300 .
C9 N3 1.328(6) .
C9 N3 1.328(6) 14_655
C9 H9A 0.9300 .
N1 N2 1.350(8) .
N2 H2B 0.8600 .
